data_7008722
loop_
_publ_author_name
'Mansfield, Natalie E.'
'Coles, Martyn P.'
'Hitchcock, Peter B.'

_publ_section_title
;
 Lithium and aluminium complexes supported by chelating
 phosphaguanidinates.
;
_journal_issue 17
_journal_name_full 'Dalton transactions (Cambridge, England : 2003)'
_journal_page_first 2833
_journal_page_last 2841
_journal_paper_doi 10.1039/b506332a
_journal_year 2005
_chemical_compound_source 'synthesis as described'
_chemical_formula_moiety 'C21 H30 Al1 N2 P1'
_chemical_formula_sum 'C21 H30 Al N2 P'
_chemical_formula_weight 368.42
_chemical_name_common '[AlMe2{(NiPr)2CPPh2}]'
_chemical_name_systematic
;
?
;
_space_group_IT_number 14
_symmetry_cell_setting monoclinic
_symmetry_Int_Tables_number 14
_symmetry_space_group_name_Hall '-P 2yn'
_symmetry_space_group_name_H-M 'P 1 21/n 1'
_atom_sites_solution_hydrogens geom
_atom_sites_solution_primary direct
_atom_sites_solution_secondary difmap
_audit_conform_dict_location ftp://ftp.iucr.org/pub/cif_core.dic
_audit_conform_dict_name cif_core.dic
_audit_conform_dict_version 2.2
_audit_creation_date 2002-01-04T11:46:07-00:00
_audit_creation_method 'WinGX routine CIF_UPDATE'
_cell_angle_alpha 90
_cell_angle_beta 107.443(4)
_cell_angle_gamma 90
_cell_formula_units_Z 4
_cell_length_a 16.0218(9)
_cell_length_b 8.3303(6)
_cell_length_c 17.6419(9)
_cell_measurement_reflns_used 10071
_cell_measurement_temperature 173(2)
_cell_measurement_theta_max 22.986
_cell_measurement_theta_min 4.076
_cell_measurement_wavelength 0.71073
_cell_volume 2246.3(2)
_computing_cell_refinement 'HKL Scalepack (Otwinowski & Minor 1997)'
_computing_data_reduction 'HKL Denzo and Scalepack (Otwinowski & Minor 1997)'
_computing_molecular_graphics 'Ortep-3 for Windows (Farrugia, 1997)'
_computing_publication_material 'WinGX publication routines (Farrugia, 1999)'
_computing_structure_refinement 'SHELXL-97 (Sheldrick, 1997)'
_computing_structure_solution 'SHELXS-97 (Sheldrick, 1997)'
_diffrn_ambient_temperature 173(2)
_diffrn_measured_fraction_theta_full 0.987
_diffrn_measured_fraction_theta_max 0.987
_diffrn_measurement_device KappaCCD
_diffrn_measurement_method CCD
_diffrn_radiation_monochromator graphite
_diffrn_radiation_probe x-ray
_diffrn_radiation_type MoK\a
_diffrn_radiation_wavelength 0.71073
_diffrn_reflns_av_R_equivalents 0.0414
_diffrn_reflns_av_unetI/netI 0.0438
_diffrn_reflns_limit_h_max 17
_diffrn_reflns_limit_h_min -17
_diffrn_reflns_limit_k_max 9
_diffrn_reflns_limit_k_min -8
_diffrn_reflns_limit_l_max 18
_diffrn_reflns_limit_l_min -19
_diffrn_reflns_number 9341
_diffrn_reflns_theta_full 23.02
_diffrn_reflns_theta_max 23.02
_diffrn_reflns_theta_min 4.23
_exptl_absorpt_coefficient_mu 0.167
_exptl_absorpt_correction_type none
_exptl_crystal_colour colourless
_exptl_crystal_density_diffrn 1.089
_exptl_crystal_density_method 'not measured'
_exptl_crystal_description plate
_exptl_crystal_F_000 792
_exptl_crystal_size_max 0.3
_exptl_crystal_size_mid 0.3
_exptl_crystal_size_min 0.1
_refine_diff_density_max 0.255
_refine_diff_density_min -0.259
_refine_diff_density_rms 0.038
_refine_ls_extinction_method none
_refine_ls_goodness_of_fit_ref 1.042
_refine_ls_hydrogen_treatment riding
_refine_ls_matrix_type full
_refine_ls_number_parameters 226
_refine_ls_number_reflns 3095
_refine_ls_number_restraints 0
_refine_ls_restrained_S_all 1.042
_refine_ls_R_factor_all 0.0516
_refine_ls_R_factor_gt 0.0408
_refine_ls_shift/su_max 0.001
_refine_ls_shift/su_mean 0
_refine_ls_structure_factor_coef Fsqd
_refine_ls_weighting_details 'calc w=1/[\s^2^(Fo^2^)+(0.0357P)^2^+1.4909P] where P=(Fo^2^+2Fc^2^)/3'
_refine_ls_weighting_scheme calc
_refine_ls_wR_factor_gt 0.0957
_refine_ls_wR_factor_ref 0.1009
_reflns_number_gt 2623
_reflns_number_total 3095
_reflns_threshold_expression >2sigma(I)
_cod_data_source_file b506332a.txt
_cod_data_source_block jan202
_cod_original_sg_symbol_H-M P2(1)/n
_cod_database_code 7008722

loop_
_symmetry_equiv_pos_as_xyz
'x, y, z'
'-x+1/2, y+1/2, -z+1/2'
'-x, -y, -z'
'x-1/2, -y-1/2, z-1/2'

loop_
_atom_site_label
_atom_site_type_symbol
_atom_site_fract_x
_atom_site_fract_y
_atom_site_fract_z
_atom_site_U_iso_or_equiv
_atom_site_adp_type
_atom_site_occupancy
_atom_site_symmetry_multiplicity
_atom_site_calc_flag
_atom_site_refinement_flags
_atom_site_disorder_assembly
_atom_site_disorder_group
P P 0.98914(4) 0.15778(7) 0.32931(3) 0.02849(19) Uani 1 1 d . . .
Al Al 1.05867(5) 0.46187(9) 0.16642(4) 0.0357(2) Uani 1 1 d . . .
N1 N 1.02252(13) 0.2512(2) 0.18913(11) 0.0343(5) Uani 1 1 d . . .
N2 N 1.05219(12) 0.4498(2) 0.27359(11) 0.0325(5) Uani 1 1 d . . .
C1 C 1.02517(14) 0.2975(3) 0.26236(13) 0.0288(5) Uani 1 1 d . . .
C2 C 1.00808(15) 0.0882(3) 0.15664(13) 0.0346(6) Uani 1 1 d . . .
H2 H 0.9831 0.0209 0.1914 0.042 Uiso 1 1 calc R . .
C3 C 1.09435(18) 0.0165(4) 0.15517(18) 0.0588(8) Uani 1 1 d . . .
H3A H 1.1346 0.0129 0.2093 0.088 Uiso 1 1 calc R . .
H3B H 1.1197 0.0826 0.1217 0.088 Uiso 1 1 calc R . .
H3C H 1.0846 -0.0927 0.1335 0.088 Uiso 1 1 calc R . .
C4 C 0.94334(17) 0.0945(3) 0.07401(15) 0.0488(7) Uani 1 1 d . . .
H4A H 0.8879 0.1399 0.0769 0.073 Uiso 1 1 calc R . .
H4B H 0.9333 -0.0143 0.0520 0.073 Uiso 1 1 calc R . .
H4C H 0.9670 0.1619 0.0398 0.073 Uiso 1 1 calc R . .
C5 C 1.05883(17) 0.5499(3) 0.34315(14) 0.0381(6) Uani 1 1 d . . .
H5 H 1.0251 0.4989 0.3761 0.046 Uiso 1 1 calc R . .
C6 C 1.0197(2) 0.7134(3) 0.31490(17) 0.0581(8) Uani 1 1 d . . .
H6A H 0.9583 0.7006 0.2835 0.087 Uiso 1 1 calc R . .
H6B H 1.0522 0.7632 0.2820 0.087 Uiso 1 1 calc R . .
H6C H 1.0234 0.7819 0.3610 0.087 Uiso 1 1 calc R . .
C7 C 1.15440(19) 0.5664(4) 0.39273(16) 0.0569(8) Uani 1 1 d . . .
H7A H 1.1784 0.4600 0.4107 0.085 Uiso 1 1 calc R . .
H7B H 1.1584 0.6345 0.4389 0.085 Uiso 1 1 calc R . .
H7C H 1.1878 0.6151 0.3604 0.085 Uiso 1 1 calc R . .
C8 C 1.17570(18) 0.4768(4) 0.15516(18) 0.0655(9) Uani 1 1 d . . .
H8A H 1.1716 0.4825 0.0987 0.098 Uiso 1 1 calc R . .
H8B H 1.2097 0.3820 0.1789 0.098 Uiso 1 1 calc R . .
H8C H 1.2047 0.5736 0.1822 0.098 Uiso 1 1 calc R . .
C9 C 0.96150(17) 0.5857(3) 0.09533(15) 0.0467(7) Uani 1 1 d . . .
H9A H 0.9679 0.5882 0.0418 0.070 Uiso 1 1 calc R . .
H9B H 0.9626 0.6956 0.1154 0.070 Uiso 1 1 calc R . .
H9C H 0.9057 0.5349 0.0934 0.070 Uiso 1 1 calc R . .
C10 C 0.88971(14) 0.2571(3) 0.33491(12) 0.0279(5) Uani 1 1 d . . .
C11 C 0.84488(15) 0.3713(3) 0.28012(14) 0.0360(6) Uani 1 1 d . . .
H11 H 0.8708 0.4134 0.2424 0.043 Uiso 1 1 calc R . .
C12 C 0.76274(16) 0.4240(3) 0.28007(15) 0.0466(7) Uani 1 1 d . . .
H12 H 0.7324 0.5008 0.2419 0.056 Uiso 1 1 calc R . .
C13 C 0.72518(16) 0.3657(3) 0.33492(16) 0.0497(7) Uani 1 1 d . . .
H13 H 0.6691 0.4027 0.3348 0.060 Uiso 1 1 calc R . .
C14 C 0.76869(16) 0.2534(3) 0.39028(15) 0.0437(7) Uani 1 1 d . . .
H14 H 0.7428 0.2140 0.4285 0.052 Uiso 1 1 calc R . .
C15 C 0.84991(15) 0.1986(3) 0.38995(14) 0.0358(6) Uani 1 1 d . . .
H15 H 0.8792 0.1200 0.4276 0.043 Uiso 1 1 calc R . .
C16 C 1.07133(14) 0.1919(3) 0.42530(13) 0.0292(5) Uani 1 1 d . . .
C17 C 1.15290(15) 0.1230(3) 0.43378(14) 0.0379(6) Uani 1 1 d . . .
H17 H 1.1621 0.0625 0.3913 0.045 Uiso 1 1 calc R . .
C18 C 1.22051(16) 0.1418(3) 0.50347(16) 0.0478(7) Uani 1 1 d . . .
H18 H 1.2761 0.0958 0.5083 0.057 Uiso 1 1 calc R . .
C19 C 1.20768(17) 0.2269(3) 0.56603(15) 0.0478(7) Uani 1 1 d . . .
H19 H 1.2545 0.2407 0.6136 0.057 Uiso 1 1 calc R . .
C20 C 1.12664(16) 0.2918(3) 0.55929(14) 0.0448(7) Uani 1 1 d . . .
H20 H 1.1173 0.3484 0.6028 0.054 Uiso 1 1 calc R . .
C21 C 1.05866(15) 0.2752(3) 0.48943(13) 0.0352(6) Uani 1 1 d . . .
H21 H 1.0031 0.3208 0.4852 0.042 Uiso 1 1 calc R . .

loop_
_atom_site_aniso_label
_atom_site_aniso_U_11
_atom_site_aniso_U_22
_atom_site_aniso_U_33
_atom_site_aniso_U_23
_atom_site_aniso_U_13
_atom_site_aniso_U_12
P 0.0328(3) 0.0262(3) 0.0272(3) -0.0013(3) 0.0100(3) 0.0009(3)
Al 0.0350(4) 0.0426(5) 0.0314(4) 0.0030(3) 0.0129(3) -0.0046(3)
N1 0.0434(12) 0.0349(11) 0.0274(11) -0.0027(9) 0.0152(9) -0.0016(9)
N2 0.0403(11) 0.0290(11) 0.0297(10) -0.0012(9) 0.0125(9) -0.0043(9)
C1 0.0278(12) 0.0303(13) 0.0282(13) 0.0001(10) 0.0082(10) 0.0027(10)
C2 0.0395(14) 0.0353(14) 0.0300(12) -0.0076(11) 0.0117(11) -0.0010(11)
C3 0.0465(16) 0.0580(19) 0.0659(19) -0.0191(16) 0.0080(15) 0.0095(14)
C4 0.0495(16) 0.0532(17) 0.0390(15) -0.0079(13) 0.0061(13) 0.0013(14)
C5 0.0537(16) 0.0290(13) 0.0345(13) -0.0029(11) 0.0175(12) -0.0050(12)
C6 0.092(2) 0.0329(15) 0.0563(18) 0.0026(13) 0.0332(17) 0.0045(15)
C7 0.0672(19) 0.0529(18) 0.0455(16) -0.0121(14) 0.0089(15) -0.0206(15)
C8 0.0458(17) 0.097(3) 0.0584(19) 0.0018(18) 0.0227(15) -0.0116(17)
C9 0.0476(16) 0.0468(16) 0.0413(15) 0.0077(13) 0.0068(13) -0.0033(13)
C10 0.0268(12) 0.0296(12) 0.0241(12) -0.0058(10) 0.0030(10) -0.0048(10)
C11 0.0345(13) 0.0403(14) 0.0303(13) -0.0014(11) 0.0055(11) 0.0017(12)
C12 0.0376(15) 0.0542(17) 0.0420(15) -0.0001(14) 0.0027(13) 0.0108(13)
C13 0.0289(14) 0.0640(19) 0.0538(17) -0.0164(15) 0.0089(13) 0.0038(14)
C14 0.0347(14) 0.0585(17) 0.0394(15) -0.0089(14) 0.0135(12) -0.0076(13)
C15 0.0309(13) 0.0428(14) 0.0316(13) -0.0013(11) 0.0059(11) -0.0044(11)
C16 0.0298(13) 0.0314(13) 0.0279(13) 0.0043(10) 0.0108(10) 0.0013(10)
C17 0.0357(14) 0.0397(14) 0.0396(14) 0.0025(11) 0.0134(12) 0.0047(11)
C18 0.0311(14) 0.0567(18) 0.0521(17) 0.0106(14) 0.0074(13) 0.0079(13)
C19 0.0384(15) 0.0654(19) 0.0326(14) 0.0084(14) 0.0000(12) -0.0050(14)
C20 0.0414(16) 0.0636(18) 0.0291(14) -0.0047(13) 0.0101(12) -0.0058(14)
C21 0.0285(13) 0.0450(15) 0.0317(13) -0.0012(12) 0.0085(11) 0.0010(11)

loop_
_geom_angle_atom_site_label_1
_geom_angle_atom_site_label_2
_geom_angle_atom_site_label_3
_geom_angle
_geom_angle_site_symmetry_1
_geom_angle_site_symmetry_3
_geom_angle_publ_flag
C10 P C16 106.12(10) . . ?
C10 P C1 101.07(10) . . ?
C16 P C1 102.44(10) . . ?
N2 Al N1 68.95(8) . . ?
N2 Al C8 116.11(11) . . ?
N1 Al C8 115.96(13) . . ?
N2 Al C9 112.75(10) . . ?
N1 Al C9 112.30(10) . . ?
C8 Al C9 120.14(13) . . ?
C1 N1 C2 126.97(19) . . ?
C1 N1 Al 90.76(14) . . ?
C2 N1 Al 141.69(15) . . ?
C1 N2 C5 127.26(19) . . ?
C1 N2 Al 90.82(13) . . ?
C5 N2 Al 141.50(15) . . ?
N2 C1 N1 109.43(19) . . ?
N2 C1 P 130.21(16) . . ?
N1 C1 P 120.30(17) . . ?
N1 C2 C3 109.6(2) . . ?
N1 C2 C4 109.1(2) . . ?
C3 C2 C4 111.2(2) . . ?
N2 C5 C6 108.5(2) . . ?
N2 C5 C7 109.9(2) . . ?
C6 C5 C7 110.6(2) . . ?
C11 C10 C15 118.2(2) . . ?
C11 C10 P 123.33(17) . . ?
C15 C10 P 117.83(17) . . ?
C12 C11 C10 120.6(2) . . ?
C13 C12 C11 120.3(2) . . ?
C12 C13 C14 120.2(2) . . ?
C13 C14 C15 119.9(2) . . ?
C14 C15 C10 120.9(2) . . ?
C21 C16 C17 118.6(2) . . ?
C21 C16 P 126.13(17) . . ?
C17 C16 P 115.28(17) . . ?
C18 C17 C16 120.5(2) . . ?
C19 C18 C17 120.4(2) . . ?
C20 C19 C18 119.7(2) . . ?
C19 C20 C21 120.4(2) . . ?
C20 C21 C16 120.4(2) . . ?

loop_
_geom_bond_atom_site_label_1
_geom_bond_atom_site_label_2
_geom_bond_distance
_geom_bond_site_symmetry_2
_geom_bond_publ_flag
P C10 1.824(2) . ?
P C16 1.829(2) . ?
P C1 1.869(2) . ?
Al N2 1.9270(19) . ?
Al N1 1.928(2) . ?
Al C8 1.948(3) . ?
Al C9 1.972(3) . ?
N1 C1 1.337(3) . ?
N1 C2 1.465(3) . ?
N2 C1 1.336(3) . ?
N2 C5 1.461(3) . ?
C2 C3 1.513(3) . ?
C2 C4 1.516(3) . ?
C5 C6 1.520(3) . ?
C5 C7 1.525(4) . ?
C10 C11 1.392(3) . ?
C10 C15 1.399(3) . ?
C11 C12 1.387(3) . ?
C12 C13 1.373(4) . ?
C13 C14 1.380(4) . ?
C14 C15 1.381(3) . ?
C16 C21 1.393(3) . ?
C16 C17 1.394(3) . ?
C17 C18 1.383(3) . ?
C18 C19 1.378(4) . ?
C19 C20 1.378(4) . ?
C20 C21 1.386(3) . ?
